data_7713269
loop_
_publ_author_name
'Li, Jiahe'
'Wang, Zhiyuan'
'Chen, Zhongting'
'Xue, Xingyong'
'Lin, Kejuan'
'Chen, Hailan'
'Pan, Lixia'
'Yuan, Yulin'
'Ma, Zhen'

_publ_section_title
;
 Silver complexes with substituted terpyridines as promising anticancer
 metallodrugs and their crystal structure, photoluminescence, and DNA
 interactions.
;
_journal_issue 28
_journal_name_full 'Dalton transactions (Cambridge, England : 2003)'
_journal_page_first 9607
_journal_page_last 9621
_journal_paper_doi 10.1039/d2dt03463h
_journal_volume 52
_journal_year 2023
_chemical_formula_moiety 'C24 H20 Ag F6 N4 O2 S Sb'
_chemical_formula_sum 'C24 H20 Ag F6 N4 O2 S Sb'
_chemical_formula_weight 772.12
_space_group_crystal_system monoclinic
_space_group_IT_number 15
_space_group_name_Hall '-C 2yc'
_space_group_name_H-M_alt 'C 1 2/c 1'
_atom_sites_solution_hydrogens geom
_audit_creation_method SHELXL-2018/3
_audit_update_record
;
2020-01-15 deposited with the CCDC.	2023-06-13 downloaded from the CCDC.
;
_cell_angle_alpha 90
_cell_angle_beta 106.210(6)
_cell_angle_gamma 90
_cell_formula_units_Z 8
_cell_length_a 18.4976(10)
_cell_length_b 22.3233(11)
_cell_length_c 13.8633(8)
_cell_measurement_reflns_used 13860
_cell_measurement_temperature 293(2)
_cell_measurement_theta_max 29.361
_cell_measurement_theta_min 3.060
_cell_volume 5497.0(5)
_computing_cell_refinement 'CrysAlisPro 1.171.40.53 (Rigaku OD, 2019)'
_computing_data_collection 'CrysAlisPro 1.171.40.53 (Rigaku OD, 2019)'
_computing_data_reduction 'CrysAlisPro 1.171.40.53 (Rigaku OD, 2019)'
_computing_molecular_graphics 'Diamond 3.2 (2012)'
_computing_publication_material 'SHELXL2018 and PLATON (Spek, 2009)'
_computing_structure_refinement 'SHELXL-2018/3 (Sheldrick, 2018)'
_computing_structure_solution 'SHELXS-97 (Sheldrick, 2008)'
_diffrn_ambient_temperature 293(2)
_diffrn_detector_area_resol_mean 10.3818
_diffrn_measured_fraction_theta_full 0.995
_diffrn_measured_fraction_theta_max 0.847
_diffrn_measurement_device_type 'SuperNova, Dual, Cu at zero, Atlas'
_diffrn_measurement_method '\w scans'
_diffrn_radiation_type MoK\a
_diffrn_radiation_wavelength 0.71073
_diffrn_reflns_av_R_equivalents 0.0185
_diffrn_reflns_av_unetI/netI 0.0231
_diffrn_reflns_Laue_measured_fraction_full 0.995
_diffrn_reflns_Laue_measured_fraction_max 0.847
_diffrn_reflns_limit_h_max 24
_diffrn_reflns_limit_h_min -15
_diffrn_reflns_limit_k_max 29
_diffrn_reflns_limit_k_min -29
_diffrn_reflns_limit_l_max 16
_diffrn_reflns_limit_l_min -18
_diffrn_reflns_number 13860
_diffrn_reflns_point_group_measured_fraction_full 0.995
_diffrn_reflns_point_group_measured_fraction_max 0.847
_diffrn_reflns_theta_full 25.242
_diffrn_reflns_theta_max 29.361
_diffrn_reflns_theta_min 3.060
_diffrn_source 'SuperNova (Mo) X-ray Source'
_exptl_absorpt_coefficient_mu 1.841
_exptl_absorpt_correction_T_max 1.00000
_exptl_absorpt_correction_T_min 0.55419
_exptl_absorpt_correction_type multi-scan
_exptl_absorpt_process_details
;
CrysAlisPro 1.171.40.53 (Rigaku OD, 2019)
Empirical absorption correction using spherical harmonics,
 implemented in SCALE3 ABSPACK scaling algorithm.
;
_exptl_crystal_colour yellow
_exptl_crystal_density_diffrn 1.866
_exptl_crystal_description prism
_exptl_crystal_F_000 3008
_exptl_crystal_size_max 0.49
_exptl_crystal_size_mid 0.46
_exptl_crystal_size_min 0.35
_refine_diff_density_max 1.244
_refine_diff_density_min -1.054
_refine_diff_density_rms 0.077
_refine_ls_extinction_method none
_refine_ls_goodness_of_fit_ref 1.036
_refine_ls_hydrogen_treatment constr
_refine_ls_matrix_type full
_refine_ls_number_parameters 353
_refine_ls_number_reflns 6397
_refine_ls_number_restraints 0
_refine_ls_restrained_S_all 1.036
_refine_ls_R_factor_all 0.0602
_refine_ls_R_factor_gt 0.0438
_refine_ls_shift/su_max 0.001
_refine_ls_shift/su_mean 0.000
_refine_ls_structure_factor_coef Fsqd
_refine_ls_weighting_details 'w=1/[\s^2^(Fo^2^)+(0.0726P)^2^+8.7836P] where P=(Fo^2^+2Fc^2^)/3'
_refine_ls_weighting_scheme calc
_refine_ls_wR_factor_gt 0.1240
_refine_ls_wR_factor_ref 0.1365
_reflns_Friedel_coverage 0.000
_reflns_number_gt 4787
_reflns_number_total 6397
_reflns_threshold_expression 'I > 2\s(I)'
_cod_data_source_file d2dt03463h2.cif
_cod_data_source_block D
_cod_depositor_comments 'Adding full bibliography for 7713268--7713273.cif.'
_cod_original_cell_volume 5496.9(5)
_cod_original_sg_symbol_H-M 'C 2/c'
_cod_database_code 7713269
_shelx_shelxl_version_number 2018/3
_shelx_space_group_comment
;
The symmetry employed for this shelxl refinement is uniquely defined
by the following loop, which should always be used as a source of
symmetry information in preference to the above space-group names.
They are only intended as comments.
;

loop_
_space_group_symop_operation_xyz
'x, y, z'
'-x, y, -z+1/2'
'x+1/2, y+1/2, z'
'-x+1/2, y+1/2, -z+1/2'
'-x, -y, -z'
'x, -y, z-1/2'
'-x+1/2, -y+1/2, -z'
'x+1/2, -y+1/2, z-1/2'

loop_
_atom_site_label
_atom_site_type_symbol
_atom_site_fract_x
_atom_site_fract_y
_atom_site_fract_z
_atom_site_U_iso_or_equiv
_atom_site_adp_type
_atom_site_occupancy
_atom_site_site_symmetry_order
_atom_site_calc_flag
_atom_site_refinement_flags_posn
_atom_site_refinement_flags_adp
_atom_site_refinement_flags_occupancy
_atom_site_disorder_assembly
_atom_site_disorder_group
Ag1 Ag -0.13550(2) 0.51935(2) 0.02785(3) 0.06844(14) Uani 1 1 d . . . . .
Sb1 Sb 0.19077(2) 0.20133(2) 0.20374(3) 0.07736(15) Uani 1 1 d . . . . .
S1 S 0.45189(6) 0.40075(5) 0.46326(11) 0.0767(4) Uani 1 1 d . . . . .
F1 F 0.1285(4) 0.2652(3) 0.1912(5) 0.205(3) Uani 1 1 d . . . . .
F2 F 0.2597(2) 0.14139(19) 0.2179(5) 0.175(3) Uani 1 1 d . . . . .
F3 F 0.1215(3) 0.1547(3) 0.1214(6) 0.227(4) Uani 1 1 d . . . . .
F5 F 0.2665(4) 0.2472(2) 0.2819(5) 0.212(4) Uani 1 1 d . . . . .
O1 O 0.4589(2) 0.33816(16) 0.4486(4) 0.1226(18) Uani 1 1 d . . . . .
O2 O 0.50432(19) 0.44039(17) 0.4363(3) 0.0901(11) Uani 1 1 d . . . . .
N1 N -0.0612(2) 0.60950(16) 0.0839(3) 0.0631(9) Uani 1 1 d . . . . .
N2 N -0.00997(17) 0.49692(14) 0.1191(2) 0.0449(6) Uani 1 1 d . . . . .
N3 N -0.11478(19) 0.41499(17) 0.0344(3) 0.0587(8) Uani 1 1 d . . . . .
N4 N -0.2440(3) 0.5612(3) -0.0418(4) 0.0970(15) Uani 1 1 d . . . . .
C1 C -0.0872(3) 0.6647(2) 0.0620(4) 0.0786(14) Uani 1 1 d . . . . .
H1B H -0.137767 0.669342 0.027590 0.094 Uiso 1 1 calc R U . . .
C2 C -0.0443(3) 0.7152(2) 0.0868(4) 0.0812(14) Uani 1 1 d . . . . .
H2B H -0.064626 0.752948 0.067608 0.097 Uiso 1 1 calc R U . . .
C3 C 0.0291(3) 0.7087(2) 0.1406(4) 0.0737(13) Uani 1 1 d . . . . .
H3A H 0.059606 0.742160 0.160434 0.088 Uiso 1 1 calc R U . . .
C4 C 0.0577(2) 0.65203(18) 0.1652(3) 0.0587(10) Uani 1 1 d . . . . .
H4A H 0.107735 0.646853 0.201579 0.070 Uiso 1 1 calc R U . . .
C5 C 0.0117(2) 0.60320(17) 0.1355(3) 0.0510(8) Uani 1 1 d . . . . .
C6 C 0.0397(2) 0.54043(16) 0.1550(3) 0.0441(7) Uani 1 1 d . . . . .
C7 C 0.1134(2) 0.52751(16) 0.2084(3) 0.0468(8) Uani 1 1 d . . . . .
H7A H 0.146652 0.558471 0.234961 0.056 Uiso 1 1 calc R U . . .
C8 C 0.13770(19) 0.46817(15) 0.2222(2) 0.0418(7) Uani 1 1 d . . . . .
C9 C 0.0849(2) 0.42445(16) 0.1807(3) 0.0487(8) Uani 1 1 d . . . . .
H9A H 0.098952 0.384322 0.185939 0.058 Uiso 1 1 calc R U . . .
C10 C 0.0113(2) 0.44009(16) 0.1315(3) 0.0451(7) Uani 1 1 d . . . . .
C11 C -0.0480(2) 0.39419(18) 0.0910(3) 0.0521(8) Uani 1 1 d . . . . .
C12 C -0.0359(3) 0.3339(2) 0.1101(4) 0.0673(11) Uani 1 1 d . . . . .
H12A H 0.010499 0.320404 0.149495 0.081 Uiso 1 1 calc R U . . .
C13 C -0.0929(3) 0.2937(2) 0.0706(5) 0.0832(15) Uani 1 1 d . . . . .
H13A H -0.085713 0.252881 0.083340 0.100 Uiso 1 1 calc R U . . .
C14 C -0.1599(3) 0.3148(3) 0.0125(4) 0.0836(15) Uani 1 1 d . . . . .
H14A H -0.199363 0.288593 -0.015260 0.100 Uiso 1 1 calc R U . . .
C15 C -0.1685(3) 0.3747(2) -0.0044(4) 0.0735(13) Uani 1 1 d . . . . .
H15A H -0.214351 0.388430 -0.045277 0.088 Uiso 1 1 calc R U . . .
C16 C 0.2155(2) 0.45265(15) 0.2802(3) 0.0451(7) Uani 1 1 d . . . . .
C17 C 0.2352(2) 0.39397(17) 0.3063(4) 0.0634(11) Uani 1 1 d . . . . .
H17A H 0.199190 0.364005 0.286369 0.076 Uiso 1 1 calc R U . . .
C18 C 0.3068(3) 0.37892(18) 0.3611(4) 0.0692(12) Uani 1 1 d . . . . .
H18A H 0.319008 0.338976 0.376461 0.083 Uiso 1 1 calc R U . . .
C19 C 0.3597(2) 0.42190(17) 0.3929(3) 0.0586(10) Uani 1 1 d . . . . .
C20 C 0.3422(3) 0.48058(19) 0.3692(5) 0.0872(18) Uani 1 1 d . . . . .
H20A H 0.378476 0.510247 0.390720 0.105 Uiso 1 1 calc R U . . .
C21 C 0.2705(3) 0.49533(19) 0.3132(5) 0.0801(16) Uani 1 1 d . . . . .
H21A H 0.258907 0.535308 0.297184 0.096 Uiso 1 1 calc R U . . .
C23 C -0.2919(3) 0.5921(3) -0.0756(4) 0.0837(15) Uani 1 1 d . . . . .
C24 C -0.3533(4) 0.6328(4) -0.1200(6) 0.117(2) Uani 1 1 d . . . . .
H24A H -0.382382 0.639669 -0.073494 0.175 Uiso 1 1 calc R U . . .
H24B H -0.384946 0.615511 -0.180578 0.175 Uiso 1 1 calc R U . . .
H24C H -0.333357 0.670166 -0.135424 0.175 Uiso 1 1 calc R U . . .
C22 C 0.4548(4) 0.4145(3) 0.5883(5) 0.1018(19) Uani 1 1 d . . . . .
H22A H 0.450017 0.456749 0.598006 0.153 Uiso 1 1 calc R U . . .
H22B H 0.414072 0.393764 0.604115 0.153 Uiso 1 1 calc R U . . .
H22C H 0.501817 0.400577 0.631488 0.153 Uiso 1 1 calc R U . . .
F6 F 0.1732(4) 0.1756(4) 0.3168(6) 0.236(4) Uani 1 1 d . . . . .
F4 F 0.2116(5) 0.2278(5) 0.0893(6) 0.247(4) Uani 1 1 d . . . . .

loop_
_atom_site_aniso_label
_atom_site_aniso_U_11
_atom_site_aniso_U_22
_atom_site_aniso_U_33
_atom_site_aniso_U_23
_atom_site_aniso_U_13
_atom_site_aniso_U_12
Ag1 0.04806(19) 0.0846(3) 0.0684(2) 0.00572(17) 0.00931(15) 0.01048(15)
Sb1 0.0671(2) 0.0591(2) 0.0851(3) -0.00755(15) -0.01290(17) 0.01625(14)
S1 0.0495(6) 0.0454(5) 0.1166(10) -0.0119(6) -0.0078(6) 0.0066(4)
F1 0.186(6) 0.167(5) 0.219(6) -0.022(4) -0.014(4) 0.117(5)
F2 0.097(3) 0.085(2) 0.291(7) -0.048(3) -0.032(4) 0.034(2)
F3 0.116(4) 0.206(6) 0.279(8) -0.074(6) -0.076(4) -0.033(4)
F5 0.223(6) 0.074(2) 0.240(6) -0.034(3) -0.099(5) -0.016(3)
O1 0.071(2) 0.0546(19) 0.205(5) -0.028(3) -0.023(3) 0.0197(17)
O2 0.0549(19) 0.081(2) 0.125(3) -0.014(2) 0.011(2) -0.0005(17)
N1 0.0509(18) 0.061(2) 0.073(2) 0.0099(17) 0.0088(16) 0.0097(16)
N2 0.0469(16) 0.0498(16) 0.0394(14) 0.0030(13) 0.0142(12) 0.0027(13)
N3 0.0468(17) 0.071(2) 0.0572(18) -0.0074(17) 0.0126(15) -0.0044(16)
N4 0.072(3) 0.126(4) 0.089(3) 0.006(3) 0.016(2) 0.029(3)
C1 0.061(3) 0.067(3) 0.099(4) 0.022(3) 0.007(2) 0.020(2)
C2 0.075(3) 0.061(3) 0.103(4) 0.023(3) 0.017(3) 0.020(2)
C3 0.077(3) 0.049(2) 0.094(3) 0.014(2) 0.023(3) 0.007(2)
C4 0.054(2) 0.049(2) 0.070(2) 0.0112(19) 0.0136(19) 0.0051(17)
C5 0.052(2) 0.0491(19) 0.053(2) 0.0138(17) 0.0181(17) 0.0109(16)
C6 0.0467(18) 0.0466(18) 0.0413(16) 0.0065(15) 0.0160(14) 0.0018(15)
C7 0.0466(18) 0.0425(17) 0.0524(19) 0.0051(15) 0.0156(16) 0.0009(15)
C8 0.0412(17) 0.0421(16) 0.0425(17) -0.0002(14) 0.0122(14) 0.0030(13)
C9 0.0469(18) 0.0426(17) 0.0531(19) -0.0049(16) 0.0085(15) 0.0040(15)
C10 0.0459(18) 0.0504(19) 0.0398(16) -0.0055(15) 0.0136(14) -0.0004(15)
C11 0.050(2) 0.055(2) 0.0506(19) -0.0104(17) 0.0127(16) -0.0053(17)
C12 0.065(3) 0.059(2) 0.071(3) -0.011(2) 0.008(2) -0.005(2)
C13 0.087(4) 0.062(3) 0.098(4) -0.017(3) 0.022(3) -0.019(3)
C14 0.071(3) 0.090(4) 0.087(3) -0.021(3) 0.017(3) -0.029(3)
C15 0.052(2) 0.092(4) 0.071(3) -0.014(3) 0.009(2) -0.014(2)
C16 0.0432(17) 0.0408(17) 0.0504(19) -0.0016(15) 0.0116(15) 0.0034(14)
C17 0.048(2) 0.0422(19) 0.090(3) 0.001(2) 0.003(2) -0.0070(16)
C18 0.056(2) 0.0398(19) 0.098(3) 0.004(2) -0.001(2) 0.0041(17)
C19 0.0439(19) 0.0410(18) 0.083(3) -0.0087(19) 0.0038(19) 0.0038(16)
C20 0.052(2) 0.043(2) 0.141(5) -0.010(3) -0.014(3) -0.0021(18)
C21 0.057(2) 0.0369(19) 0.123(4) -0.004(2) -0.013(3) 0.0030(18)
C23 0.055(3) 0.118(4) 0.077(3) -0.005(3) 0.016(2) 0.012(3)
C24 0.082(4) 0.152(6) 0.117(5) 0.021(5) 0.030(4) 0.047(4)
C22 0.086(4) 0.102(4) 0.096(4) 0.019(3) -0.012(3) 0.008(3)
F6 0.169(6) 0.316(10) 0.236(8) 0.107(7) 0.079(6) 0.042(6)
F4 0.265(9) 0.324(10) 0.165(6) 0.076(6) 0.081(6) 0.055(8)

loop_
_atom_type_symbol
_atom_type_description
_atom_type_scat_dispersion_real
_atom_type_scat_dispersion_imag
_atom_type_scat_source
C C 0.0033 0.0016 'International Tables Vol C Tables 4.2.6.8 and 6.1.1.4'
H H 0.0000 0.0000 'International Tables Vol C Tables 4.2.6.8 and 6.1.1.4'
N N 0.0061 0.0033 'International Tables Vol C Tables 4.2.6.8 and 6.1.1.4'
O O 0.0106 0.0060 'International Tables Vol C Tables 4.2.6.8 and 6.1.1.4'
Ag Ag -0.8971 1.1015 'International Tables Vol C Tables 4.2.6.8 and 6.1.1.4'
Sb Sb -0.5866 1.5461 'International Tables Vol C Tables 4.2.6.8 and 6.1.1.4'
S S 0.1246 0.1234 'International Tables Vol C Tables 4.2.6.8 and 6.1.1.4'
F F 0.0171 0.0103 'International Tables Vol C Tables 4.2.6.8 and 6.1.1.4'

loop_
_geom_angle_atom_site_label_1
_geom_angle_atom_site_label_2
_geom_angle_atom_site_label_3
_geom_angle
_geom_angle_site_symmetry_1
_geom_angle_site_symmetry_3
_geom_angle_publ_flag
N4 Ag1 N3 124.08(18) . . ?
N4 Ag1 N2 166.39(17) . . ?
N3 Ag1 N2 69.25(11) . . ?
N4 Ag1 N1 98.88(18) . . ?
N3 Ag1 N1 137.04(11) . . ?
N2 Ag1 N1 67.84(11) . . ?
F6 Sb1 F3 95.7(5) . . ?
F6 Sb1 F1 94.0(4) . . ?
F3 Sb1 F1 94.2(3) . . ?
F6 Sb1 F2 87.9(4) . . ?
F3 Sb1 F2 89.8(3) . . ?
F1 Sb1 F2 175.3(3) . . ?
F6 Sb1 F5 87.5(4) . . ?
F3 Sb1 F5 175.5(4) . . ?
F1 Sb1 F5 88.7(3) . . ?
F2 Sb1 F5 87.2(2) . . ?
F6 Sb1 F4 178.4(4) . . ?
F3 Sb1 F4 85.5(4) . . ?
F1 Sb1 F4 86.8(4) . . ?
F2 Sb1 F4 91.2(4) . . ?
F5 Sb1 F4 91.2(4) . . ?
O1 S1 O2 118.2(3) . . ?
O1 S1 C22 109.6(3) . . ?
O2 S1 C22 108.3(3) . . ?
O1 S1 C19 107.1(2) . . ?
O2 S1 C19 107.9(2) . . ?
C22 S1 C19 104.9(3) . . ?
C1 N1 C5 117.6(4) . . ?
C1 N1 Ag1 123.9(3) . . ?
C5 N1 Ag1 118.4(3) . . ?
C10 N2 C6 120.0(3) . . ?
C10 N2 Ag1 118.9(2) . . ?
C6 N2 Ag1 121.1(2) . . ?
C15 N3 C11 117.4(4) . . ?
C15 N3 Ag1 123.7(3) . . ?
C11 N3 Ag1 118.4(3) . . ?
C23 N4 Ag1 167.1(6) . . ?
N1 C1 C2 124.2(5) . . ?
N1 C1 H1B 117.9 . . ?
C2 C1 H1B 117.9 . . ?
C3 C2 C1 118.0(4) . . ?
C3 C2 H2B 121.0 . . ?
C1 C2 H2B 121.0 . . ?
C2 C3 C4 119.3(5) . . ?
C2 C3 H3A 120.4 . . ?
C4 C3 H3A 120.4 . . ?
C5 C4 C3 119.5(4) . . ?
C5 C4 H4A 120.2 . . ?
C3 C4 H4A 120.2 . . ?
N1 C5 C4 121.4(4) . . ?
N1 C5 C6 116.1(4) . . ?
C4 C5 C6 122.4(3) . . ?
N2 C6 C7 121.3(3) . . ?
N2 C6 C5 116.6(3) . . ?
C7 C6 C5 122.1(3) . . ?
C6 C7 C8 120.1(3) . . ?
C6 C7 H7A 120.0 . . ?
C8 C7 H7A 120.0 . . ?
C9 C8 C7 116.7(3) . . ?
C9 C8 C16 121.7(3) . . ?
C7 C8 C16 121.6(3) . . ?
C10 C9 C8 120.5(3) . . ?
C10 C9 H9A 119.7 . . ?
C8 C9 H9A 119.7 . . ?
N2 C10 C9 121.3(3) . . ?
N2 C10 C11 116.7(3) . . ?
C9 C10 C11 122.0(3) . . ?
N3 C11 C12 121.4(4) . . ?
N3 C11 C10 116.1(4) . . ?
C12 C11 C10 122.5(4) . . ?
C13 C12 C11 119.7(5) . . ?
C13 C12 H12A 120.1 . . ?
C11 C12 H12A 120.1 . . ?
C14 C13 C12 118.7(5) . . ?
C14 C13 H13A 120.7 . . ?
C12 C13 H13A 120.7 . . ?
C15 C14 C13 119.1(5) . . ?
C15 C14 H14A 120.5 . . ?
C13 C14 H14A 120.5 . . ?
N3 C15 C14 123.7(5) . . ?
N3 C15 H15A 118.2 . . ?
C14 C15 H15A 118.2 . . ?
C21 C16 C17 116.9(4) . . ?
C21 C16 C8 122.3(3) . . ?
C17 C16 C8 120.7(3) . . ?
C18 C17 C16 121.4(4) . . ?
C18 C17 H17A 119.3 . . ?
C16 C17 H17A 119.3 . . ?
C19 C18 C17 120.3(4) . . ?
C19 C18 H18A 119.8 . . ?
C17 C18 H18A 119.8 . . ?
C18 C19 C20 120.0(4) . . ?
C18 C19 S1 119.1(3) . . ?
C20 C19 S1 120.8(3) . . ?
C19 C20 C21 119.3(4) . . ?
C19 C20 H20A 120.3 . . ?
C21 C20 H20A 120.3 . . ?
C16 C21 C20 121.9(4) . . ?
C16 C21 H21A 119.0 . . ?
C20 C21 H21A 119.0 . . ?
N4 C23 C24 179.1(8) . . ?
C23 C24 H24A 109.5 . . ?
C23 C24 H24B 109.5 . . ?
H24A C24 H24B 109.5 . . ?
C23 C24 H24C 109.5 . . ?
H24A C24 H24C 109.5 . . ?
H24B C24 H24C 109.5 . . ?
S1 C22 H22A 109.5 . . ?
S1 C22 H22B 109.5 . . ?
H22A C22 H22B 109.5 . . ?
S1 C22 H22C 109.5 . . ?
H22A C22 H22C 109.5 . . ?
H22B C22 H22C 109.5 . . ?

loop_
_geom_bond_atom_site_label_1
_geom_bond_atom_site_label_2
_geom_bond_distance
_geom_bond_site_symmetry_2
_geom_bond_publ_flag
Ag1 N4 2.179(5) . ?
Ag1 N3 2.359(4) . ?
Ag1 N2 2.367(3) . ?
Ag1 N1 2.438(4) . ?
Sb1 F6 1.782(7) . ?
Sb1 F3 1.792(5) . ?
Sb1 F1 1.812(4) . ?
Sb1 F2 1.821(4) . ?
Sb1 F5 1.827(4) . ?
Sb1 F4 1.832(7) . ?
S1 O1 1.423(4) . ?
S1 O2 1.437(4) . ?
S1 C22 1.746(7) . ?
S1 C19 1.776(4) . ?
N1 C1 1.327(6) . ?
N1 C5 1.346(5) . ?
N2 C10 1.325(5) . ?
N2 C6 1.334(5) . ?
N3 C15 1.338(6) . ?
N3 C11 1.348(5) . ?
N4 C23 1.118(7) . ?
C1 C2 1.366(8) . ?
C1 H1B 0.9300 . ?
C2 C3 1.362(7) . ?
C2 H2B 0.9300 . ?
C3 C4 1.377(6) . ?
C3 H3A 0.9300 . ?
C4 C5 1.373(6) . ?
C4 H4A 0.9300 . ?
C5 C6 1.493(5) . ?
C6 C7 1.388(5) . ?
C7 C8 1.395(5) . ?
C7 H7A 0.9300 . ?
C8 C9 1.387(5) . ?
C8 C16 1.480(5) . ?
C9 C10 1.387(5) . ?
C9 H9A 0.9300 . ?
C10 C11 1.491(5) . ?
C11 C12 1.378(6) . ?
C12 C13 1.376(7) . ?
C12 H12A 0.9300 . ?
C13 C14 1.361(8) . ?
C13 H13A 0.9300 . ?
C14 C15 1.359(8) . ?
C14 H14A 0.9300 . ?
C15 H15A 0.9300 . ?
C16 C21 1.376(6) . ?
C16 C17 1.381(5) . ?
C17 C18 1.371(6) . ?
C17 H17A 0.9300 . ?
C18 C19 1.353(6) . ?
C18 H18A 0.9300 . ?
C19 C20 1.367(6) . ?
C20 C21 1.378(7) . ?
C20 H20A 0.9300 . ?
C21 H21A 0.9300 . ?
C23 C24 1.451(8) . ?
C24 H24A 0.9600 . ?
C24 H24B 0.9600 . ?
C24 H24C 0.9600 . ?
C22 H22A 0.9600 . ?
C22 H22B 0.9600 . ?
C22 H22C 0.9600 . ?

loop_
_geom_torsion_atom_site_label_1
_geom_torsion_atom_site_label_2
_geom_torsion_atom_site_label_3
_geom_torsion_atom_site_label_4
_geom_torsion
_geom_torsion_site_symmetry_1
_geom_torsion_site_symmetry_2
_geom_torsion_site_symmetry_3
_geom_torsion_site_symmetry_4
_geom_torsion_publ_flag
C5 N1 C1 C2 1.3(8) . . . . ?
Ag1 N1 C1 C2 -174.9(4) . . . . ?
N1 C1 C2 C3 -2.5(9) . . . . ?
C1 C2 C3 C4 1.8(8) . . . . ?
C2 C3 C4 C5 -0.3(7) . . . . ?
C1 N1 C5 C4 0.4(6) . . . . ?
Ag1 N1 C5 C4 176.9(3) . . . . ?
C1 N1 C5 C6 -177.5(4) . . . . ?
Ag1 N1 C5 C6 -1.0(4) . . . . ?
C3 C4 C5 N1 -0.9(6) . . . . ?
C3 C4 C5 C6 176.9(4) . . . . ?
C10 N2 C6 C7 -2.0(5) . . . . ?
Ag1 N2 C6 C7 -179.9(2) . . . . ?
C10 N2 C6 C5 178.5(3) . . . . ?
Ag1 N2 C6 C5 0.6(4) . . . . ?
N1 C5 C6 N2 0.3(5) . . . . ?
C4 C5 C6 N2 -177.6(3) . . . . ?
N1 C5 C6 C7 -179.2(3) . . . . ?
C4 C5 C6 C7 2.9(5) . . . . ?
N2 C6 C7 C8 2.4(5) . . . . ?
C5 C6 C7 C8 -178.1(3) . . . . ?
C6 C7 C8 C9 -0.2(5) . . . . ?
C6 C7 C8 C16 -178.9(3) . . . . ?
C7 C8 C9 C10 -2.3(5) . . . . ?
C16 C8 C9 C10 176.4(3) . . . . ?
C6 N2 C10 C9 -0.6(5) . . . . ?
Ag1 N2 C10 C9 177.3(3) . . . . ?
C6 N2 C10 C11 178.7(3) . . . . ?
Ag1 N2 C10 C11 -3.3(4) . . . . ?
C8 C9 C10 N2 2.8(5) . . . . ?
C8 C9 C10 C11 -176.5(3) . . . . ?
C15 N3 C11 C12 -1.4(6) . . . . ?
Ag1 N3 C11 C12 170.4(3) . . . . ?
C15 N3 C11 C10 178.8(4) . . . . ?
Ag1 N3 C11 C10 -9.4(4) . . . . ?
N2 C10 C11 N3 8.4(5) . . . . ?
C9 C10 C11 N3 -172.3(3) . . . . ?
N2 C10 C11 C12 -171.4(4) . . . . ?
C9 C10 C11 C12 7.9(6) . . . . ?
N3 C11 C12 C13 0.2(7) . . . . ?
C10 C11 C12 C13 180.0(4) . . . . ?
C11 C12 C13 C14 0.6(8) . . . . ?
C12 C13 C14 C15 -0.1(9) . . . . ?
C11 N3 C15 C14 1.9(7) . . . . ?
Ag1 N3 C15 C14 -169.4(4) . . . . ?
C13 C14 C15 N3 -1.2(8) . . . . ?
C9 C8 C16 C21 173.3(4) . . . . ?
C7 C8 C16 C21 -8.0(6) . . . . ?
C9 C8 C16 C17 -8.7(5) . . . . ?
C7 C8 C16 C17 169.9(4) . . . . ?
C21 C16 C17 C18 -1.1(7) . . . . ?
C8 C16 C17 C18 -179.2(4) . . . . ?
C16 C17 C18 C19 1.5(8) . . . . ?
C17 C18 C19 C20 -1.0(8) . . . . ?
C17 C18 C19 S1 -179.7(4) . . . . ?
O1 S1 C19 C18 16.7(5) . . . . ?
O2 S1 C19 C18 145.0(4) . . . . ?
C22 S1 C19 C18 -99.7(5) . . . . ?
O1 S1 C19 C20 -162.0(5) . . . . ?
O2 S1 C19 C20 -33.7(5) . . . . ?
C22 S1 C19 C20 81.6(5) . . . . ?
C18 C19 C20 C21 0.3(9) . . . . ?
S1 C19 C20 C21 178.9(5) . . . . ?
C17 C16 C21 C20 0.4(8) . . . . ?
C8 C16 C21 C20 178.4(5) . . . . ?
C19 C20 C21 C16 0.1(10) . . . . ?
